data_2221745
loop_
_publ_author_name
'Y\?ild\?ir\?im, Sema \"Ozt\"urk'
'Akkurt, Mehmet'
'Safari, Nasser'
'Amani, Vahid'
'McKee, Vickie'

_publ_section_title
;
 2-[3-(2-Pyridyl)pyrazin-2-yl]pyridinium tetrachloridoaurate(III)
;
_journal_coeditor_code IS2406
_journal_issue 5
_journal_name_full 'Acta Crystallographica Section E'
_journal_page_first m491
_journal_page_last m492
_journal_paper_doi 10.1107/S1600536809012264
_journal_volume 65
_journal_year 2009
_chemical_formula_iupac '(C14 H11 N4) [Au Cl4]'
_chemical_formula_moiety 'C14 H11 N4 +, Au Cl4 -'
_chemical_formula_sum 'C14 H11 Au Cl4 N4'
_chemical_formula_weight 574.04
_chemical_name_systematic
;
2-[3-(2-Pyridyl)pyrazin-2-yl]pyridinium tetrachloridoaurate(III)
;
_space_group_IT_number 14
_symmetry_cell_setting monoclinic
_symmetry_space_group_name_Hall '-P 2yn'
_symmetry_space_group_name_H-M 'P 1 21/n 1'
_atom_sites_solution_hydrogens geom
_atom_sites_solution_primary direct
_atom_sites_solution_secondary difmap
_cell_angle_alpha 90
_cell_angle_beta 90.3800(10)
_cell_angle_gamma 90
_cell_formula_units_Z 4
_cell_length_a 7.4098(6)
_cell_length_b 15.5188(13)
_cell_length_c 14.6197(12)
_cell_measurement_reflns_used 6388
_cell_measurement_temperature 150(2)
_cell_measurement_theta_max 30.43
_cell_measurement_theta_min 2.62
_cell_volume 1681.1(2)
_computing_cell_refinement 'SAINT (Bruker, 2005)'
_computing_data_collection 'APEX2 (Bruker, 2005)'
_computing_data_reduction 'SAINT (Bruker, 2005)'
_computing_molecular_graphics 'ORTEP-3 for Windows (Farrugia, 1997)'
_computing_publication_material 'WinGX (Farrugia, 1999)'
_computing_structure_refinement 'SHELXL97 (Sheldrick, 2008)'
_computing_structure_solution 'SIR97 (Altomare <i>et al.</i>,  1999)'
_diffrn_ambient_temperature 150(2)
_diffrn_measured_fraction_theta_full 0.981
_diffrn_measured_fraction_theta_max 0.981
_diffrn_measurement_device_type 'Bruker APEXII CCD'
_diffrn_measurement_method '\f and \w'
_diffrn_radiation_monochromator graphite
_diffrn_radiation_source 'sealed tube'
_diffrn_radiation_type MoK\a
_diffrn_radiation_wavelength 0.71073
_diffrn_reflns_av_R_equivalents 0.0339
_diffrn_reflns_av_sigmaI/netI 0.0326
_diffrn_reflns_limit_h_max 10
_diffrn_reflns_limit_h_min -10
_diffrn_reflns_limit_k_max 21
_diffrn_reflns_limit_k_min -22
_diffrn_reflns_limit_l_max 20
_diffrn_reflns_limit_l_min -21
_diffrn_reflns_number 19688
_diffrn_reflns_reduction_process
;
;
_diffrn_reflns_theta_full 31.00
_diffrn_reflns_theta_max 31.00
_diffrn_reflns_theta_min 1.91
_diffrn_standards_number 0
_exptl_absorpt_coefficient_mu 9.389
_exptl_absorpt_correction_T_max 0.430
_exptl_absorpt_correction_T_min 0.238
_exptl_absorpt_correction_type multi-scan
_exptl_absorpt_process_details '(<i>SADABS</i>; Sheldrick, 2003)'
_exptl_crystal_colour yellow
_exptl_crystal_density_diffrn 2.268
_exptl_crystal_density_method 'Not Measured'
_exptl_crystal_description block
_exptl_crystal_F_000 1080
_exptl_crystal_size_max 0.190
_exptl_crystal_size_mid 0.140
_exptl_crystal_size_min 0.090
_refine_diff_density_max 1.192
_refine_diff_density_min -0.587
_refine_ls_extinction_method none
_refine_ls_goodness_of_fit_ref 0.978
_refine_ls_hydrogen_treatment constr
_refine_ls_matrix_type full
_refine_ls_number_parameters 208
_refine_ls_number_reflns 5261
_refine_ls_number_restraints 0
_refine_ls_restrained_S_all 0.978
_refine_ls_R_factor_all 0.0337
_refine_ls_R_factor_gt 0.0238
_refine_ls_shift/su_max 0.001
_refine_ls_shift/su_mean 0.000
_refine_ls_structure_factor_coef Fsqd
_refine_ls_weighting_details 'calc w=1/[\s^2^(Fo^2^)+(0.025P)^2^], where P=(Fo^2^+2Fc^2^)/3'
_refine_ls_weighting_scheme calc
_refine_ls_wR_factor_gt 0.0486
_refine_ls_wR_factor_ref 0.0519
_reflns_number_gt 4363
_reflns_number_total 5261
_reflns_threshold_expression I>2\s(I)
_cod_data_source_file is2406.cif
_cod_data_source_block I
_cod_original_sg_symbol_H-M 'P 21/n'
_cod_database_code 2221745
_cod_database_fobs_code 2221745

loop_
_symmetry_equiv_pos_site_id
_symmetry_equiv_pos_as_xyz
1 x,y,z
2 1/2-x,1/2+y,1/2-z
3 -x,-y,-z
4 1/2+x,1/2-y,1/2+z

loop_
_atom_site_aniso_label
_atom_site_aniso_U_11
_atom_site_aniso_U_22
_atom_site_aniso_U_33
_atom_site_aniso_U_12
_atom_site_aniso_U_13
_atom_site_aniso_U_23
N1 0.0365(15) 0.0331(14) 0.0375(15) 0.0023(12) 0.0026(12) -0.0081(12)
N2 0.0393(15) 0.0238(14) 0.0446(17) 0.0003(11) -0.0106(13) 0.0026(11)
N3 0.0322(13) 0.0321(14) 0.0240(12) 0.0022(11) 0.0001(10) 0.0000(10)
N4 0.0301(13) 0.0277(13) 0.0268(12) 0.0001(10) 0.0003(10) 0.0021(10)
C1 0.0405(19) 0.0322(18) 0.050(2) 0.0046(15) 0.0005(16) -0.0094(15)
C2 0.0360(18) 0.0280(17) 0.065(3) 0.0023(14) -0.0124(17) -0.0007(16)
C3 0.0251(14) 0.0253(14) 0.0384(18) -0.0014(11) -0.0038(12) 0.0010(13)
C4 0.0231(14) 0.0268(15) 0.0304(15) -0.0001(11) 0.0011(11) -0.0020(12)
C5 0.0232(13) 0.0288(15) 0.0260(14) -0.0025(11) -0.0014(11) -0.0032(12)
C6 0.0336(16) 0.0368(17) 0.0299(16) 0.0024(13) 0.0043(13) -0.0030(13)
C7 0.0327(17) 0.055(2) 0.0298(16) -0.0009(15) 0.0047(13) 0.0038(15)
C8 0.0367(17) 0.0423(19) 0.0333(17) 0.0008(15) 0.0012(13) 0.0121(14)
C9 0.0399(17) 0.0312(16) 0.0289(15) 0.0063(13) -0.0030(13) 0.0006(12)
C10 0.0272(14) 0.0268(15) 0.0300(15) -0.0050(12) 0.0001(12) 0.0030(12)
C11 0.0303(16) 0.0327(17) 0.0359(17) -0.0044(12) -0.0045(13) 0.0061(13)
C12 0.0411(18) 0.0435(19) 0.0236(15) -0.0077(15) -0.0049(13) 0.0024(13)
C13 0.0385(17) 0.0395(18) 0.0286(16) -0.0011(14) -0.0004(13) -0.0044(14)
C14 0.0368(17) 0.0331(16) 0.0296(16) 0.0038(13) 0.0032(13) 0.0025(13)
Au1 0.02460(10) 0.02390(10) 0.02320(10) 0.00080(10) -0.00030(10) 0.00220(10)
Cl1 0.0579(5) 0.0295(4) 0.0407(4) -0.0118(4) -0.0047(4) 0.0055(3)
Cl2 0.0549(5) 0.0410(4) 0.0245(4) -0.0015(4) 0.0016(3) -0.0010(3)
Cl3 0.0420(4) 0.0243(3) 0.0376(4) -0.0005(3) 0.0064(3) 0.0020(3)
Cl4 0.0535(5) 0.0485(5) 0.0235(4) -0.0127(4) 0.0017(3) -0.0010(3)

loop_
_atom_site_type_symbol
_atom_site_label
_atom_site_fract_x
_atom_site_fract_y
_atom_site_fract_z
_atom_site_U_iso_or_equiv
_atom_site_thermal_displace_type
_atom_site_calc_flag
_atom_site_refinement_flags
_atom_site_occupancy
N N1 1.1698(4) -0.52205(18) 0.12698(19) 0.0357(8) Uani . . 1.000
N N2 1.1649(4) -0.54680(16) 0.3126(2) 0.0360(9) Uani . . 1.000
N N3 1.0216(3) -0.30683(16) 0.16412(16) 0.0294(8) Uani . . 1.000
N N4 1.0255(3) -0.32719(16) 0.33648(16) 0.0282(7) Uani . . 1.000
C C1 1.2037(5) -0.5982(2) 0.1627(3) 0.0409(11) Uani . . 1.000
C C2 1.1997(5) -0.6103(2) 0.2554(3) 0.0431(13) Uani . . 1.000
C C3 1.1299(4) -0.4683(2) 0.2781(2) 0.0296(9) Uani . . 1.000
C C4 1.1307(4) -0.45514(18) 0.1822(2) 0.0268(8) Uani . . 1.000
C C5 1.0952(4) -0.37680(19) 0.1264(2) 0.0260(8) Uani . . 1.000
C C6 1.1306(4) -0.3760(2) 0.0328(2) 0.0334(9) Uani . . 1.000
C C7 1.0901(4) -0.3036(2) -0.0181(2) 0.0392(10) Uani . . 1.000
C C8 1.0152(4) -0.2326(2) 0.0230(2) 0.0374(10) Uani . . 1.000
C C9 0.9807(4) -0.2366(2) 0.1154(2) 0.0334(9) Uani . . 1.000
C C10 1.0970(4) -0.40505(19) 0.3547(2) 0.0280(8) Uani . . 1.000
C C11 1.1365(4) -0.4282(2) 0.4450(2) 0.0330(10) Uani . . 1.000
C C12 1.0989(4) -0.3714(2) 0.5152(2) 0.0361(10) Uani . . 1.000
C C13 1.0247(4) -0.2920(2) 0.4954(2) 0.0355(10) Uani . . 1.000
C C14 0.9907(4) -0.2725(2) 0.4046(2) 0.0332(9) Uani . . 1.000
Au Au1 0.881090(10) 0.054970(10) 0.265480(10) 0.02390(10) Uani . . 1.000
Cl Cl1 0.97121(13) 0.19452(5) 0.24868(6) 0.0427(3) Uani . . 1.000
Cl Cl2 0.86854(13) 0.07321(6) 0.41954(5) 0.0401(3) Uani . . 1.000
Cl Cl3 0.78564(11) -0.08392(5) 0.28205(5) 0.0346(2) Uani . . 1.000
Cl Cl4 0.89453(13) 0.03479(6) 0.11117(5) 0.0418(3) Uani . . 1.000
H H1 1.23080 -0.64430 0.12450 0.0490 Uiso calc R 1.000
H H2 1.22220 -0.66500 0.27880 0.0520 Uiso calc R 1.000
H H3 0.99980 -0.30700 0.22180 0.0350 Uiso calc R 1.000
H H6 1.18110 -0.42400 0.00480 0.0400 Uiso calc R 1.000
H H7 1.11370 -0.30280 -0.08050 0.0470 Uiso calc R 1.000
H H8 0.98850 -0.18330 -0.01060 0.0450 Uiso calc R 1.000
H H9 0.92800 -0.18960 0.14430 0.0400 Uiso calc R 1.000
H H11 1.18790 -0.48160 0.45780 0.0400 Uiso calc R 1.000
H H12 1.12350 -0.38670 0.57550 0.0430 Uiso calc R 1.000
H H13 0.99840 -0.25280 0.54160 0.0430 Uiso calc R 1.000
H H14 0.94140 -0.21900 0.39040 0.0400 Uiso calc R 1.000

loop_
_atom_type_symbol
_atom_type_description
_atom_type_scat_dispersion_real
_atom_type_scat_dispersion_imag
_atom_type_scat_source
N N 0.0061 0.0033 'International Tables Vol C Tables 4.2.6.8 and 6.1.1.4'
Cl Cl 0.1484 0.1585 'International Tables Vol C Tables 4.2.6.8 and 6.1.1.4'
Au Au -2.0133 8.8022 'International Tables Vol C Tables 4.2.6.8 and 6.1.1.4'
H H 0.0000 0.0000 'International Tables Vol C Tables 4.2.6.8 and 6.1.1.4'
C C 0.0033 0.0016 'International Tables Vol C Tables 4.2.6.8 and 6.1.1.4'

loop_
_geom_angle_atom_site_label_1
_geom_angle_atom_site_label_2
_geom_angle_atom_site_label_3
_geom_angle_site_symmetry_1
_geom_angle_site_symmetry_2
_geom_angle_site_symmetry_3
_geom_angle
_geom_angle_publ_flag
Cl3 Au1 Cl4 . . . 89.48(3) yes
Cl1 Au1 Cl4 . . . 90.52(3) yes
Cl1 Au1 Cl2 . . . 90.14(3) yes
Cl1 Au1 Cl3 . . . 178.97(3) yes
Cl2 Au1 Cl3 . . . 89.87(3) yes
Cl2 Au1 Cl4 . . . 179.25(3) yes
C1 N1 C4 . . . 119.7(3) no
C2 N2 C3 . . . 118.5(3) no
C5 N3 C9 . . . 122.3(3) no
C10 N4 C14 . . . 120.1(2) no
C9 N3 H3 . . . 119.00 no
C5 N3 H3 . . . 119.00 no
N1 C1 C2 . . . 120.7(3) no
N2 C2 C1 . . . 122.1(3) no
C4 C3 C10 . . . 129.9(3) no
N2 C3 C4 . . . 120.0(3) no
N2 C3 C10 . . . 110.1(3) no
N1 C4 C5 . . . 109.8(3) no
N1 C4 C3 . . . 118.9(3) no
C3 C4 C5 . . . 131.2(3) no
C4 C5 C6 . . . 120.8(3) no
N3 C5 C6 . . . 118.5(3) no
N3 C5 C4 . . . 120.6(3) no
C5 C6 C7 . . . 119.7(3) no
C6 C7 C8 . . . 120.3(3) no
C7 C8 C9 . . . 118.1(3) no
N3 C9 C8 . . . 121.1(3) no
C3 C10 C11 . . . 120.0(3) no
N4 C10 C3 . . . 120.2(3) no
N4 C10 C11 . . . 119.9(3) no
C10 C11 C12 . . . 119.7(3) no
C11 C12 C13 . . . 119.7(3) no
C12 C13 C14 . . . 117.8(3) no
N4 C14 C13 . . . 122.8(3) no
N1 C1 H1 . . . 120.00 no
C2 C1 H1 . . . 120.00 no
C1 C2 H2 . . . 119.00 no
N2 C2 H2 . . . 119.00 no
C5 C6 H6 . . . 120.00 no
C7 C6 H6 . . . 120.00 no
C6 C7 H7 . . . 120.00 no
C8 C7 H7 . . . 120.00 no
C9 C8 H8 . . . 121.00 no
C7 C8 H8 . . . 121.00 no
N3 C9 H9 . . . 119.00 no
C8 C9 H9 . . . 119.00 no
C10 C11 H11 . . . 120.00 no
C12 C11 H11 . . . 120.00 no
C13 C12 H12 . . . 120.00 no
C11 C12 H12 . . . 120.00 no
C12 C13 H13 . . . 121.00 no
C14 C13 H13 . . . 121.00 no
C13 C14 H14 . . . 119.00 no
N4 C14 H14 . . . 119.00 no

loop_
_geom_bond_atom_site_label_1
_geom_bond_atom_site_label_2
_geom_bond_site_symmetry_1
_geom_bond_site_symmetry_2
_geom_bond_distance
_geom_bond_publ_flag
Au1 Cl1 . . 2.2801(8) yes
Au1 Cl2 . . 2.2725(8) yes
Au1 Cl3 . . 2.2818(8) yes
Au1 Cl4 . . 2.2805(8) yes
N1 C4 . . 1.348(4) no
N1 C1 . . 1.316(4) no
N2 C2 . . 1.319(5) no
N2 C3 . . 1.343(4) no
N3 C9 . . 1.336(4) no
N3 C5 . . 1.336(4) no
N4 C14 . . 1.335(4) no
N4 C10 . . 1.345(4) no
N3 H3 . . 0.8600 no
C1 C2 . . 1.369(6) no
C3 C10 . . 1.510(4) no
C3 C4 . . 1.417(4) no
C4 C5 . . 1.487(4) no
C5 C6 . . 1.395(4) no
C6 C7 . . 1.380(4) no
C7 C8 . . 1.374(4) no
C8 C9 . . 1.378(4) no
C10 C11 . . 1.397(4) no
C11 C12 . . 1.383(4) no
C12 C13 . . 1.379(4) no
C13 C14 . . 1.383(4) no
C1 H1 . . 0.9300 no
C2 H2 . . 0.9300 no
C6 H6 . . 0.9300 no
C7 H7 . . 0.9300 no
C8 H8 . . 0.9300 no
C9 H9 . . 0.9300 no
C11 H11 . . 0.9300 no
C12 H12 . . 0.9300 no
C13 H13 . . 0.9300 no
C14 H14 . . 0.9300 no

loop_
_geom_contact_atom_site_label_1
_geom_contact_atom_site_label_2
_geom_contact_distance
_geom_contact_site_symmetry_1
_geom_contact_site_symmetry_2
_geom_contact_publ_flag
Cl1 Cl4 3.2394(12) . . no
Cl1 C2 3.471(3) . 1_565 no
Cl1 Cl2 3.2230(12) . . no
Cl2 Cl3 3.2167(12) . . no
Cl2 Cl1 3.2230(12) . . no
Cl2 N1 3.472(3) . 4_445 no
Cl2 C5 3.582(3) . 2_655 no
Cl3 Cl2 3.2167(12) . . no
Cl3 Cl4 3.2113(11) . . no
Cl4 Cl1 3.2394(12) . . no
Cl4 C11 3.622(3) . 2_755 no
Cl4 C12 3.627(3) . 4_444 no
Cl4 C11 3.497(3) . 4_444 no
Cl4 Cl3 3.2113(11) . . no
Cl1 H2 2.9000 . 1_565 no
Cl1 H7 3.0400 . 3_755 no
Cl2 H6 2.9800 . 4_445 no
Cl2 H13 3.0100 . 3_756 no
Cl3 H7 2.9600 . 4_445 no
Cl3 H14 2.8700 . . no
Cl3 H9 2.8100 . . no
Cl4 H8 2.8700 . 3_755 no
Cl4 H12 3.0900 . 4_444 no
Cl4 H11 2.8300 . 4_444 no
N1 N2 2.741(4) . . no
N1 Cl2 3.472(3) . 4_544 no
N2 C12 3.440(4) . 3_746 no
N2 N1 2.741(4) . . no
N3 C10 3.222(4) . . no
N3 N4 2.540(3) . . no
N4 N3 2.540(3) . . no
N4 C5 3.212(4) . . no
N1 H6 2.3500 . . no
N2 H11 2.3600 . . no
N2 H12 2.8900 . 3_746 no
N4 H3 1.7100 . . no
C1 C7 3.387(5) . 3_745 no
C2 Cl1 3.471(3) . 1_545 no
C2 C9 3.600(5) . 2_745 no
C5 N4 3.212(4) . . no
C5 Cl2 3.582(3) . 2_645 no
C7 C14 3.395(4) . 4_544 no
C7 C1 3.387(5) . 3_745 no
C7 C13 3.550(4) . 4_544 no
C8 C12 3.483(4) . 4_444 no
C9 C2 3.600(5) . 2_755 no
C9 C12 3.592(4) . 4_444 no
C10 N3 3.222(4) . . no
C11 Cl4 3.497(3) . 4_545 no
C11 C11 3.419(4) . 3_746 no
C11 Cl4 3.622(3) . 2_745 no
C12 N2 3.440(4) . 3_746 no
C12 C8 3.483(4) . 4_545 no
C12 C9 3.592(4) . 4_545 no
C12 Cl4 3.627(3) . 4_545 no
C13 C7 3.550(4) . 4_445 no
C14 C7 3.395(4) . 4_445 no
C1 H7 3.0500 . 3_745 no
C3 H3 2.8000 . . no
C7 H1 2.9500 . 3_745 no
C7 H14 2.9600 . 4_544 no
C9 H2 2.9000 . 2_755 no
C10 H3 2.5700 . . no
C12 H8 3.0400 . 4_545 no
C14 H3 2.7300 . . no
C14 H1 2.9000 . 2_755 no
C14 H7 3.0400 . 4_445 no
H1 C14 2.9000 . 2_745 no
H1 C7 2.9500 . 3_745 no
H2 C9 2.9000 . 2_745 no
H2 Cl1 2.9000 . 1_545 no
H3 C3 2.8000 . . no
H3 C10 2.5700 . . no
H3 N4 1.7100 . . no
H3 C14 2.7300 . . no
H6 N1 2.3500 . . no
H6 Cl2 2.9800 . 4_544 no
H7 Cl1 3.0400 . 3_755 no
H7 C1 3.0500 . 3_745 no
H7 Cl3 2.9600 . 4_544 no
H7 C14 3.0400 . 4_544 no
H7 H14 2.4900 . 4_544 no
H8 Cl4 2.8700 . 3_755 no
H8 C12 3.0400 . 4_444 no
H9 Cl3 2.8100 . . no
H11 N2 2.3600 . . no
H11 Cl4 2.8300 . 4_545 no
H12 Cl4 3.0900 . 4_545 no
H12 N2 2.8900 . 3_746 no
H13 Cl2 3.0100 . 3_756 no
H14 H7 2.4900 . 4_445 no
H14 Cl3 2.8700 . . no
H14 C7 2.9600 . 4_445 no

loop_
_geom_hbond_atom_site_label_D
_geom_hbond_atom_site_label_H
_geom_hbond_atom_site_label_A
_geom_hbond_site_symmetry_A
_geom_hbond_distance_DH
_geom_hbond_distance_HA
_geom_hbond_distance_DA
_geom_hbond_angle_DHA
_geom_hbond_publ_flag
N3 H3 N4 . 0.86 1.71 2.540(3) 160 yes
C6 H6 N1 . 0.93 2.35 2.667(4) 100 no
C9 H9 Cl3 . 0.93 2.81 3.699(3) 161 yes
C11 H11 N2 . 0.93 2.36 2.680(4) 100 no
C11 H11 Cl4 4_545 0.93 2.83 3.497(3) 130 yes

loop_
_geom_torsion_atom_site_label_1
_geom_torsion_atom_site_label_2
_geom_torsion_atom_site_label_3
_geom_torsion_atom_site_label_4
_geom_torsion_site_symmetry_1
_geom_torsion_site_symmetry_2
_geom_torsion_site_symmetry_3
_geom_torsion_site_symmetry_4
_geom_torsion
_geom_torsion_publ_flag
C4 N1 C1 C2 . . . . 0.0(5) no
C1 N1 C4 C3 . . . . 1.0(5) no
C1 N1 C4 C5 . . . . -179.2(3) no
C3 N2 C2 C1 . . . . 1.0(5) no
C2 N2 C3 C4 . . . . 0.1(5) no
C2 N2 C3 C10 . . . . -179.1(3) no
C9 N3 C5 C4 . . . . -177.1(3) no
C9 N3 C5 C6 . . . . 0.1(4) no
C5 N3 C9 C8 . . . . -0.9(4) no
C14 N4 C10 C3 . . . . 177.7(3) no
C14 N4 C10 C11 . . . . -0.7(4) no
C10 N4 C14 C13 . . . . -0.1(4) no
N1 C1 C2 N2 . . . . -1.1(6) no
N2 C3 C4 N1 . . . . -1.1(4) no
N2 C3 C4 C5 . . . . 179.2(3) no
C10 C3 C4 N1 . . . . 177.9(3) no
C10 C3 C4 C5 . . . . -1.9(5) no
N2 C3 C10 N4 . . . . -167.1(3) no
N2 C3 C10 C11 . . . . 11.3(4) no
C4 C3 C10 N4 . . . . 14.0(5) no
C4 C3 C10 C11 . . . . -167.7(3) no
N1 C4 C5 N3 . . . . 167.6(3) no
N1 C4 C5 C6 . . . . -9.6(4) no
C3 C4 C5 N3 . . . . -12.7(5) no
C3 C4 C5 C6 . . . . 170.2(3) no
N3 C5 C6 C7 . . . . 0.3(4) no
C4 C5 C6 C7 . . . . 177.6(3) no
C5 C6 C7 C8 . . . . 0.0(4) no
C6 C7 C8 C9 . . . . -0.7(4) no
C7 C8 C9 N3 . . . . 1.1(4) no
N4 C10 C11 C12 . . . . 1.1(4) no
C3 C10 C11 C12 . . . . -177.3(3) no
C10 C11 C12 C13 . . . . -0.8(4) no
C11 C12 C13 C14 . . . . 0.0(4) no
C12 C13 C14 N4 . . . . 0.5(5) no
